data_7156014
loop_
_publ_author_name
'Zhang, Cheng'
'Dong, Shanliang'
'Zheng, Yang'
'He, Ciwang'
'Chen, Jiaolong'
'Zhen, Jingsen'
'Qiu, Lihua'
'Xu, Xinfang'

_publ_section_title
;
 Synthesis of spiro-4H-pyrazole-oxindoles and fused 1H-pyrazoles via
 divergent, thermally induced tandem cyclization/migration of
 alkyne-tethered diazo compounds.
;
_journal_issue 5
_journal_name_full 'Organic &amp; biomolecular chemistry'
_journal_page_first 688
_journal_page_last 692
_journal_paper_doi 10.1039/c7ob02802d
_journal_volume 16
_journal_year 2018
_chemical_formula_moiety 'C18 H12 N4 O'
_chemical_formula_sum 'C18 H12 N4 O'
_chemical_formula_weight 300.32
_space_group_crystal_system monoclinic
_space_group_IT_number 15
_space_group_name_Hall '-C 2yc'
_space_group_name_H-M_alt 'C 1 2/c 1'
_symmetry_space_group_name_Hall '-C 2yc'
_symmetry_space_group_name_H-M 'C 1 2/c 1'
_atom_sites_solution_hydrogens geom
_atom_sites_solution_primary direct
_audit_creation_date 2016-09-26
_audit_creation_method
;
Olex2 1.2-alpha
(compiled 2016.07.08 svn.r3312 for OlexSys, GUI svn.r5203)
;
_audit_update_record
;
2017-08-02 deposited with the CCDC.
2017-12-06 downloaded from the CCDC.
;
_cell_angle_alpha 90
_cell_angle_beta 109.410(8)
_cell_angle_gamma 90
_cell_formula_units_Z 8
_cell_length_a 19.3723(14)
_cell_length_b 8.7871(5)
_cell_length_c 19.4970(14)
_cell_measurement_reflns_used 2282
_cell_measurement_temperature 295.3(7)
_cell_measurement_theta_max 22.9540
_cell_measurement_theta_min 3.9140
_cell_volume 3130.3(4)
_computing_cell_refinement
;
CrysAlisPro, Agilent Technologies,
Version 1.171.36.32 (release 02-08-2013 CrysAlis171 .NET)
(compiled Aug  2 2013,16:46:58)
;
_computing_data_collection
;
CrysAlisPro, Agilent Technologies,
Version 1.171.36.32 (release 02-08-2013 CrysAlis171 .NET)
(compiled Aug  2 2013,16:46:58)
;
_computing_data_reduction
;
CrysAlisPro, Agilent Technologies,
Version 1.171.36.32 (release 02-08-2013 CrysAlis171 .NET)
(compiled Aug  2 2013,16:46:58)
;
_computing_molecular_graphics 'Olex2 (Dolomanov et al., 2009)'
_computing_publication_material 'Olex2 (Dolomanov et al., 2009)'
_computing_structure_refinement 'ShelXL (Sheldrick, 2015)'
_computing_structure_solution 'ShelXS (Sheldrick, 2008)'
_diffrn_ambient_temperature 295.3(7)
_diffrn_detector_area_resol_mean 10.4471
_diffrn_measured_fraction_theta_full 0.998
_diffrn_measured_fraction_theta_max 0.998
_diffrn_measurement_details
;
#__ type_ start__ end____ width___ exp.time_
  1 omega  -15.00   69.00   1.0000   20.0000
omega____ theta____ kappa____ phi______ frames
    -       15.2428   77.0000    0.0000 84

#__ type_ start__ end____ width___ exp.time_
  2 omega   35.00   86.00   1.0000   20.0000
omega____ theta____ kappa____ phi______ frames
    -       15.2428  178.0000  -60.0000 51

#__ type_ start__ end____ width___ exp.time_
  3 omega  -87.00  -58.00   1.0000   20.0000
omega____ theta____ kappa____ phi______ frames
    -      -16.1803 -178.0000   60.0000 29

#__ type_ start__ end____ width___ exp.time_
  4 omega  -25.00    4.00   1.0000   20.0000
omega____ theta____ kappa____ phi______ frames
    -      -16.1803  -99.0000  150.0000 29

#__ type_ start__ end____ width___ exp.time_
  5 omega -105.00  -68.00   1.0000   20.0000
omega____ theta____ kappa____ phi______ frames
    -      -16.1803 -178.0000  120.0000 37

#__ type_ start__ end____ width___ exp.time_
  6 omega  -39.00   38.00   1.0000   20.0000
omega____ theta____ kappa____ phi______ frames
    -       15.2428  -88.0000   22.0000 77
;
_diffrn_measurement_device_type 'Xcalibur, Atlas, Gemini'
_diffrn_measurement_method '\w scans'
_diffrn_orient_matrix_UB_11 -0.0375202000
_diffrn_orient_matrix_UB_12 -0.0114844000
_diffrn_orient_matrix_UB_13 -0.0201717000
_diffrn_orient_matrix_UB_21 0.0011392000
_diffrn_orient_matrix_UB_22 -0.0716760000
_diffrn_orient_matrix_UB_23 0.0170697000
_diffrn_orient_matrix_UB_31 -0.0099137000
_diffrn_orient_matrix_UB_32 0.0352417000
_diffrn_orient_matrix_UB_33 0.0281096000
_diffrn_radiation_monochromator graphite
_diffrn_radiation_type MoK\a
_diffrn_radiation_wavelength 0.71073
_diffrn_reflns_av_R_equivalents 0.0468
_diffrn_reflns_av_unetI/netI 0.0523
_diffrn_reflns_Laue_measured_fraction_full 0.998
_diffrn_reflns_Laue_measured_fraction_max 0.998
_diffrn_reflns_limit_h_max 24
_diffrn_reflns_limit_h_min -24
_diffrn_reflns_limit_k_max 10
_diffrn_reflns_limit_k_min -10
_diffrn_reflns_limit_l_max 24
_diffrn_reflns_limit_l_min -24
_diffrn_reflns_number 10530
_diffrn_reflns_point_group_measured_fraction_full 0.998
_diffrn_reflns_point_group_measured_fraction_max 0.998
_diffrn_reflns_theta_full 25.242
_diffrn_reflns_theta_max 26.372
_diffrn_reflns_theta_min 2.944
_diffrn_source 'Enhance (Mo) X-ray Source'
_exptl_absorpt_coefficient_mu 0.083
_exptl_absorpt_correction_T_max 1.00000
_exptl_absorpt_correction_T_min 0.97904
_exptl_absorpt_correction_type multi-scan
_exptl_absorpt_process_details
;
CrysAlisPro, Agilent Technologies,
Version 1.171.36.32 (release 02-08-2013 CrysAlis171 .NET)
(compiled Aug  2 2013,16:46:58)
Empirical absorption correction using spherical harmonics,
 implemented in SCALE3 ABSPACK scaling algorithm.
;
_exptl_crystal_colour 'clear light yellow'
_exptl_crystal_colour_lustre clear
_exptl_crystal_colour_modifier light
_exptl_crystal_colour_primary yellow
_exptl_crystal_density_diffrn 1.274
_exptl_crystal_description block
_exptl_crystal_F_000 1248
_exptl_crystal_size_max 0.3
_exptl_crystal_size_mid 0.3
_exptl_crystal_size_min 0.2
_refine_diff_density_max 0.175
_refine_diff_density_min -0.190
_refine_diff_density_rms 0.038
_refine_ls_extinction_method none
_refine_ls_goodness_of_fit_ref 1.010
_refine_ls_hydrogen_treatment constr
_refine_ls_matrix_type full
_refine_ls_number_parameters 209
_refine_ls_number_reflns 3189
_refine_ls_number_restraints 0
_refine_ls_restrained_S_all 1.010
_refine_ls_R_factor_all 0.1056
_refine_ls_R_factor_gt 0.0503
_refine_ls_shift/su_max 0.000
_refine_ls_shift/su_mean 0.000
_refine_ls_structure_factor_coef Fsqd
_refine_ls_weighting_details 'w=1/[\s^2^(Fo^2^)+(0.0555P)^2^+0.3993P] where P=(Fo^2^+2Fc^2^)/3'
_refine_ls_weighting_scheme calc
_refine_ls_wR_factor_gt 0.1085
_refine_ls_wR_factor_ref 0.1377
_reflns_Friedel_coverage 0.000
_reflns_number_gt 1819
_reflns_number_total 3189
_reflns_threshold_expression 'I > 2\s(I)'
_cod_data_source_file c7ob02802d2.cif
_cod_data_source_block g160926a
_cod_depositor_comments 'Adding full bibliography for 7156014--7156016.cif.'
_cod_database_code 7156014
_chemical_oxdiff_formula 'C H N O'
_shelx_space_group_comment
;
The symmetry employed for this shelxl refinement is uniquely defined
by the following loop, which should always be used as a source of
symmetry information in preference to the above space-group names.
They are only intended as comments.
;
_reflns_odcompleteness_completeness 99.81
_reflns_odcompleteness_iscentric 1
_reflns_odcompleteness_theta 28.22
_olex2_refinement_description
;
1. Fixed Uiso
 At 1.2 times of:
  All C(H) groups
 At 1.5 times of:
  All C(H,H,H) groups
2.a Aromatic/amide H refined with riding coordinates:
 C1(H1), C2(H2), C3(H3), C4(H4), C5(H5), C11(H11), C12(H12), C13(H13), C14(H14)
2.b Idealised Me refined as rotating group:
 C18(H18A,H18B,H18C)
;
_shelx_shelxl_version_number 2014/7
_olex2_submission_special_instructions 'No special instructions were received'

loop_
_space_group_symop_operation_xyz
'x, y, z'
'-x, y, -z+1/2'
'x+1/2, y+1/2, z'
'-x+1/2, y+1/2, -z+1/2'
'-x, -y, -z'
'x, -y, z-1/2'
'-x+1/2, -y+1/2, -z'
'x+1/2, -y+1/2, z-1/2'

loop_
_atom_site_label
_atom_site_type_symbol
_atom_site_fract_x
_atom_site_fract_y
_atom_site_fract_z
_atom_site_U_iso_or_equiv
_atom_site_adp_type
_atom_site_occupancy
_atom_site_site_symmetry_order
_atom_site_calc_flag
_atom_site_refinement_flags_posn
O1 O 0.18035(8) 0.88756(16) 0.23334(7) 0.0550(4) Uani 1 1 d .
N1 N 0.10049(10) 0.88972(19) 0.04168(9) 0.0539(5) Uani 1 1 d .
N2 N 0.03611(10) 0.87295(19) 0.06205(10) 0.0558(5) Uani 1 1 d .
N3 N 0.17178(9) 1.14331(18) 0.25441(8) 0.0464(4) Uani 1 1 d .
N4 N -0.06116(14) 1.0019(3) 0.16853(16) 0.1079(9) Uani 1 1 d .
C1 C 0.23844(14) 0.9596(3) 0.02593(12) 0.0638(6) Uani 1 1 d .
H1 H 0.2110 0.8809 -0.0021 0.077 Uiso 1 1 calc R
C2 C 0.30533(16) 0.9956(4) 0.02068(14) 0.0806(8) Uani 1 1 d .
H2 H 0.3237 0.9393 -0.0098 0.097 Uiso 1 1 calc R
C3 C 0.34540(15) 1.1147(3) 0.06024(15) 0.0776(8) Uani 1 1 d .
H3 H 0.3902 1.1401 0.0555 0.093 Uiso 1 1 calc R
C4 C 0.31961(13) 1.1962(3) 0.10659(14) 0.0664(7) Uani 1 1 d .
H4 H 0.3470 1.2759 0.1337 0.080 Uiso 1 1 calc R
C5 C 0.25269(12) 1.1591(2) 0.11287(12) 0.0526(6) Uani 1 1 d .
H5 H 0.2352 1.2147 0.1442 0.063 Uiso 1 1 calc R
C6 C 0.21126(11) 1.0404(2) 0.07309(10) 0.0440(5) Uani 1 1 d .
C7 C 0.14103(11) 0.9977(2) 0.08018(10) 0.0392(5) Uani 1 1 d .
C8 C 0.10918(10) 1.0614(2) 0.13506(10) 0.0381(5) Uani 1 1 d .
C9 C 0.04047(11) 0.9690(2) 0.11287(11) 0.0452(5) Uani 1 1 d .
C10 C -0.01711(13) 0.9849(3) 0.14345(14) 0.0633(7) Uani 1 1 d .
C11 C 0.06142(12) 1.3365(2) 0.09314(12) 0.0561(6) Uani 1 1 d .
H11 H 0.0361 1.3088 0.0453 0.067 Uiso 1 1 calc R
C12 C 0.06157(14) 1.4861(3) 0.11586(15) 0.0718(7) Uani 1 1 d .
H12 H 0.0371 1.5607 0.0828 0.086 Uiso 1 1 calc R
C13 C 0.09794(14) 1.5244(3) 0.18742(16) 0.0770(8) Uani 1 1 d .
H13 H 0.0971 1.6250 0.2020 0.092 Uiso 1 1 calc R
C14 C 0.13550(14) 1.4179(3) 0.23789(14) 0.0646(7) Uani 1 1 d .
H14 H 0.1596 1.4447 0.2861 0.078 Uiso 1 1 calc R
C15 C 0.13604(10) 1.2707(2) 0.21456(11) 0.0446(5) Uani 1 1 d .
C16 C 0.09963(10) 1.2301(2) 0.14299(10) 0.0402(5) Uani 1 1 d .
C17 C 0.15871(10) 1.0149(2) 0.21420(10) 0.0405(5) Uani 1 1 d .
C18 C 0.21694(14) 1.1458(3) 0.33112(11) 0.0679(7) Uani 1 1 d .
H18A H 0.2323 1.0442 0.3471 0.102 Uiso 1 1 calc GR
H18B H 0.1890 1.1864 0.3594 0.102 Uiso 1 1 calc GR
H18C H 0.2592 1.2086 0.3373 0.102 Uiso 1 1 calc GR

loop_
_atom_site_aniso_label
_atom_site_aniso_U_11
_atom_site_aniso_U_22
_atom_site_aniso_U_33
_atom_site_aniso_U_23
_atom_site_aniso_U_13
_atom_site_aniso_U_12
O1 0.0615(10) 0.0442(9) 0.0537(9) 0.0077(7) 0.0117(7) 0.0031(7)
N1 0.0602(12) 0.0480(10) 0.0509(11) -0.0129(9) 0.0150(9) -0.0041(9)
N2 0.0558(12) 0.0481(11) 0.0566(11) -0.0121(9) 0.0096(9) -0.0105(9)
N3 0.0529(11) 0.0434(10) 0.0384(9) -0.0045(8) 0.0092(8) -0.0099(8)
N4 0.0683(17) 0.140(2) 0.132(2) -0.0344(18) 0.0548(16) -0.0318(16)
C1 0.0669(17) 0.0761(16) 0.0523(13) -0.0083(13) 0.0250(12) 0.0045(13)
C2 0.076(2) 0.109(2) 0.0700(17) -0.0073(17) 0.0430(15) 0.0121(17)
C3 0.0594(17) 0.105(2) 0.0790(18) 0.0108(17) 0.0374(15) 0.0000(16)
C4 0.0578(16) 0.0658(16) 0.0797(17) 0.0047(14) 0.0283(13) -0.0057(12)
C5 0.0503(14) 0.0496(13) 0.0609(14) 0.0015(11) 0.0226(11) 0.0007(11)
C6 0.0494(13) 0.0462(12) 0.0372(10) 0.0064(10) 0.0154(9) 0.0062(10)
C7 0.0476(12) 0.0312(10) 0.0356(10) 0.0014(9) 0.0098(9) 0.0037(9)
C8 0.0405(11) 0.0342(10) 0.0383(10) -0.0047(9) 0.0115(9) -0.0048(8)
C9 0.0441(13) 0.0409(12) 0.0449(11) -0.0023(10) 0.0070(9) -0.0049(9)
C10 0.0458(14) 0.0706(16) 0.0733(16) -0.0147(13) 0.0196(13) -0.0174(12)
C11 0.0561(14) 0.0432(13) 0.0597(14) 0.0000(11) 0.0066(11) 0.0015(10)
C12 0.0687(17) 0.0408(14) 0.0922(19) 0.0010(13) 0.0083(15) 0.0077(12)
C13 0.0766(19) 0.0403(14) 0.106(2) -0.0211(15) 0.0194(16) 0.0022(13)
C14 0.0676(16) 0.0517(14) 0.0701(15) -0.0238(13) 0.0171(13) -0.0088(12)
C15 0.0436(12) 0.0387(12) 0.0515(13) -0.0089(10) 0.0158(10) -0.0062(9)
C16 0.0378(11) 0.0358(11) 0.0456(12) -0.0032(9) 0.0118(9) -0.0032(9)
C17 0.0405(12) 0.0407(12) 0.0409(11) 0.0025(10) 0.0146(9) -0.0045(9)
C18 0.0761(17) 0.0763(17) 0.0397(12) -0.0050(12) 0.0036(11) -0.0171(13)

loop_
_atom_type_symbol
_atom_type_description
_atom_type_scat_dispersion_real
_atom_type_scat_dispersion_imag
_atom_type_scat_source
C C 0.0033 0.0016 'International Tables Vol C Tables 4.2.6.8 and 6.1.1.4'
H H 0.0000 0.0000 'International Tables Vol C Tables 4.2.6.8 and 6.1.1.4'
N N 0.0061 0.0033 'International Tables Vol C Tables 4.2.6.8 and 6.1.1.4'
O O 0.0106 0.0060 'International Tables Vol C Tables 4.2.6.8 and 6.1.1.4'

loop_
_geom_angle_atom_site_label_1
_geom_angle_atom_site_label_2
_geom_angle_atom_site_label_3
_geom_angle
C7 N1 N2 109.20(16)
C9 N2 N1 107.81(16)
C15 N3 C18 124.81(17)
C17 N3 C15 112.44(15)
C17 N3 C18 122.74(18)
C2 C1 C6 120.3(2)
C1 C2 C3 120.3(2)
C4 C3 C2 120.3(2)
C3 C4 C5 119.6(2)
C4 C5 C6 120.9(2)
C1 C6 C7 119.9(2)
C5 C6 C1 118.5(2)
C5 C6 C7 121.64(18)
N1 C7 C6 122.41(18)
N1 C7 C8 111.67(17)
C6 C7 C8 125.77(17)
C7 C8 C17 109.80(15)
C9 C8 C7 97.35(15)
C9 C8 C16 115.83(16)
C9 C8 C17 109.67(15)
C16 C8 C7 122.01(16)
C16 C8 C17 102.10(14)
N2 C9 C8 113.85(19)
N2 C9 C10 121.61(19)
C10 C9 C8 124.53(18)
N4 C10 C9 177.6(3)
C16 C11 C12 118.4(2)
C13 C12 C11 120.0(2)
C14 C13 C12 121.8(2)
C15 C14 C13 117.7(2)
C14 C15 N3 128.58(19)
C14 C15 C16 121.3(2)
C16 C15 N3 110.13(16)
C11 C16 C8 130.67(18)
C11 C16 C15 120.80(18)
C15 C16 C8 108.51(16)
O1 C17 N3 128.00(18)
O1 C17 C8 125.25(17)
N3 C17 C8 106.74(16)

loop_
_geom_bond_atom_site_label_1
_geom_bond_atom_site_label_2
_geom_bond_distance
O1 C17 1.210(2)
N1 N2 1.437(2)
N1 C7 1.299(2)
N2 C9 1.283(2)
N3 C15 1.406(2)
N3 C17 1.349(2)
N3 C18 1.461(3)
N4 C10 1.125(3)
C1 C2 1.370(3)
C1 C6 1.396(3)
C2 C3 1.377(4)
C3 C4 1.371(3)
C4 C5 1.381(3)
C5 C6 1.386(3)
C6 C7 1.462(3)
C7 C8 1.509(3)
C8 C9 1.495(3)
C8 C16 1.509(3)
C8 C17 1.576(3)
C9 C10 1.436(3)
C11 C12 1.387(3)
C11 C16 1.374(3)
C12 C13 1.379(3)
C13 C14 1.378(3)
C14 C15 1.372(3)
C15 C16 1.385(3)
